data_7028895
loop_
_publ_author_name
'Streubel, Rainer'
'Kyri, Andreas Wolfgang'
'Duan, Lili'
'Schnakenburg, Gregor'

_publ_section_title
;
 Synthesis of Li/OR phosphinidenoid complexes: on the evidence for
 intramolecular O-Li donation and the effect of cation encapsulation.
;
_journal_issue 5
_journal_name_full 'Dalton transactions (Cambridge, England : 2003)'
_journal_page_first 2088
_journal_page_last 2097
_journal_paper_doi 10.1039/c3dt52269e
_journal_volume 43
_journal_year 2014
_chemical_formula_moiety 'C16 H19 O6 P W'
_chemical_formula_sum 'C16 H19 O6 P W'
_chemical_formula_weight 522.13
_chemical_name_systematic
; 
 ? 
;
_space_group_IT_number 2
_symmetry_cell_setting triclinic
_symmetry_space_group_name_Hall '-P 1'
_symmetry_space_group_name_H-M 'P -1'
_atom_sites_solution_hydrogens geom
_atom_sites_solution_primary direct
_atom_sites_solution_secondary difmap
_audit_creation_method SHELXL-97
_cell_angle_alpha 93.925(5)
_cell_angle_beta 99.505(5)
_cell_angle_gamma 108.288(4)
_cell_formula_units_Z 2
_cell_length_a 8.5181(5)
_cell_length_b 8.6529(5)
_cell_length_c 13.6246(8)
_cell_measurement_reflns_used 18569
_cell_measurement_temperature 123(2)
_cell_measurement_theta_max 29.53
_cell_measurement_theta_min 2.93
_cell_volume 932.62(10)
_computing_cell_refinement 'STOE X-AREA'
_computing_data_collection 'STOE X-AREA'
_computing_data_reduction 'STOE X-RED'
_computing_molecular_graphics 'DIAMOND (Brandenburg, 1999)'
_computing_publication_material 'SHELXL97 (Sheldrick, 1997)'
_computing_structure_refinement 'SHELXL-97 (Sheldrick, 1997)'
_computing_structure_solution 'SHELXS-97 (Sheldrick, 1990)'
_diffrn_ambient_temperature 123(2)
_diffrn_detector 'image plate (34 cm diameter)'
_diffrn_detector_area_resol_mean 6.67
_diffrn_detector_type STOE
_diffrn_measured_fraction_theta_full 0.992
_diffrn_measured_fraction_theta_max 0.992
_diffrn_measurement_details ' 242 frames, detector distance = 100 mm'
_diffrn_measurement_device '2-circle goniometer'
_diffrn_measurement_device_type 'STOE IPDS 2T'
_diffrn_measurement_method 'rotation method'
_diffrn_radiation_collimation '0.5 mm diameter, monocapillary'
_diffrn_radiation_monochromator 'plane graphite'
_diffrn_radiation_polarisn_norm 0
_diffrn_radiation_type 'Mo K\a'
_diffrn_radiation_wavelength 0.71073
_diffrn_reflns_av_R_equivalents 0.0348
_diffrn_reflns_av_sigmaI/netI 0.0262
_diffrn_reflns_limit_h_max 10
_diffrn_reflns_limit_h_min -11
_diffrn_reflns_limit_k_max 11
_diffrn_reflns_limit_k_min -10
_diffrn_reflns_limit_l_max 17
_diffrn_reflns_limit_l_min -17
_diffrn_reflns_number 9446
_diffrn_reflns_theta_full 28.00
_diffrn_reflns_theta_max 28.00
_diffrn_reflns_theta_min 2.93
_diffrn_source 'sealed X-ray tube, 12 x 0.4 mm long-fine focus'
_diffrn_source_current 45
_diffrn_source_power 2.25
_diffrn_source_voltage 50
_exptl_absorpt_coefficient_mu 6.305
_exptl_absorpt_correction_T_max 0.5713
_exptl_absorpt_correction_T_min 0.2535
_exptl_absorpt_correction_type integration
_exptl_absorpt_process_details 'STOE X-RED'
_exptl_crystal_colour colourless
_exptl_crystal_density_diffrn 1.859
_exptl_crystal_density_method 'not measured'
_exptl_crystal_description plate
_exptl_crystal_F_000 504
_exptl_crystal_size_max 0.30
_exptl_crystal_size_mid 0.16
_exptl_crystal_size_min 0.10
_refine_diff_density_max 1.061
_refine_diff_density_min -1.433
_refine_diff_density_rms 0.121
_refine_ls_extinction_method none
_refine_ls_goodness_of_fit_ref 1.102
_refine_ls_hydrogen_treatment mixed
_refine_ls_matrix_type full
_refine_ls_number_parameters 226
_refine_ls_number_reflns 4463
_refine_ls_number_restraints 3
_refine_ls_restrained_S_all 1.103
_refine_ls_R_factor_all 0.0206
_refine_ls_R_factor_gt 0.0199
_refine_ls_shift/su_max 0.028
_refine_ls_shift/su_mean 0.001
_refine_ls_structure_factor_coef Fsqd
_refine_ls_weighting_details 'calc w=1/[\s^2^(Fo^2^)+(0.0301P)^2^+0.8541P] where P=(Fo^2^+2Fc^2^)/3'
_refine_ls_weighting_scheme calc
_refine_ls_wR_factor_gt 0.0512
_refine_ls_wR_factor_ref 0.0515
_reflns_number_gt 4405
_reflns_number_total 4463
_reflns_threshold_expression >2sigma(I)
_cod_data_source_file c3dt52269e.txt
_cod_data_source_block 2146
_cod_depositor_comments
;
The following automatic conversions were performed:

'_exptl_absorpt_correction_type' value 'Integration' changed to
'integration' according to
/usr/data/users/saulius/automatic-downloads/current/RSC/lib/dictionaries/cif_core.dic
dictionary named 'cif_core.dic' version 2.4.2 from 2011-04-26.

Automatic conversion script
Id: cif_fix_values 2281 2013-09-26 08:29:07Z andrius 
;
_cod_original_cell_volume 932.62(9)
_cod_database_code 7028895

loop_
_symmetry_equiv_pos_as_xyz
'x, y, z'
'-x, -y, -z'

loop_
_atom_site_label
_atom_site_type_symbol
_atom_site_fract_x
_atom_site_fract_y
_atom_site_fract_z
_atom_site_U_iso_or_equiv
_atom_site_adp_type
_atom_site_occupancy
_atom_site_symmetry_multiplicity
_atom_site_calc_flag
_atom_site_refinement_flags
C1 C 0.7070(6) 1.1353(4) 0.6675(3) 0.0432(9) Uani 1 1 d .
H1C H 0.7247 1.2472 0.6973 0.052 Uiso 1 1 calc R
H1B H 0.6087 1.1007 0.6123 0.052 Uiso 1 1 calc R
H1A H 0.8070 1.1325 0.6417 0.052 Uiso 1 1 calc R
C2 C 0.5379(3) 0.7509(3) 0.81577(19) 0.0163(4) Uani 1 1 d .
C3 C 0.6751(3) 0.7888(3) 0.90891(19) 0.0176(5) Uani 1 1 d .
C4 C 0.6945(3) 0.6460(3) 0.9337(2) 0.0201(5) Uani 1 1 d .
C5 C 0.5750(3) 0.5087(3) 0.8614(2) 0.0202(5) Uani 1 1 d .
C6 C 0.4814(3) 0.5662(3) 0.7930(2) 0.0187(5) Uani 1 1 d .
C7 C 0.3956(4) 0.8188(4) 0.8278(2) 0.0238(5) Uani 1 1 d .
H7A H 0.4420 0.9384 0.8444 0.029 Uiso 1 1 calc R
H7B H 0.3414 0.7709 0.8819 0.029 Uiso 1 1 calc R
H7C H 0.3121 0.7905 0.7649 0.029 Uiso 1 1 calc R
C8 C 0.7610(4) 0.9579(4) 0.9636(2) 0.0283(6) Uani 1 1 d .
H8A H 0.6762 1.0048 0.9800 0.034 Uiso 1 1 calc R
H8B H 0.8280 1.0269 0.9210 0.034 Uiso 1 1 calc R
H8C H 0.8353 0.9531 1.0256 0.034 Uiso 1 1 calc R
C9 C 0.8112(4) 0.6219(4) 1.0215(2) 0.0286(6) Uani 1 1 d .
H9A H 0.7453 0.5590 1.0667 0.034 Uiso 1 1 calc R
H9B H 0.8840 0.7290 1.0574 0.034 Uiso 1 1 calc R
H9C H 0.8810 0.5618 0.9979 0.034 Uiso 1 1 calc R
C10 C 0.5619(4) 0.3330(4) 0.8698(3) 0.0298(6) Uani 1 1 d .
H10A H 0.5180 0.2999 0.9300 0.036 Uiso 1 1 calc R
H10B H 0.6739 0.3218 0.8746 0.036 Uiso 1 1 calc R
H10C H 0.4856 0.2627 0.8103 0.036 Uiso 1 1 calc R
C11 C 0.3365(4) 0.4715(4) 0.7106(2) 0.0265(6) Uani 1 1 d .
H11C H 0.3329 0.3571 0.7010 0.032 Uiso 1 1 calc R
H11B H 0.3508 0.5197 0.6483 0.032 Uiso 1 1 calc R
H11A H 0.2310 0.4758 0.7285 0.032 Uiso 1 1 calc R
C12 C 1.0349(4) 0.7034(3) 0.5782(2) 0.0226(5) Uani 1 1 d .
C13 C 0.6851(3) 0.5253(3) 0.5861(2) 0.0188(5) Uani 1 1 d U
C14 C 0.9268(3) 0.6331(4) 0.7649(2) 0.0223(5) Uani 1 1 d .
C15 C 0.7940(4) 0.8516(3) 0.5225(2) 0.0206(5) Uani 1 1 d .
C16 C 1.0300(4) 0.9641(4) 0.7202(2) 0.0250(5) Uani 1 1 d U
O1 O 0.6787(3) 1.0266(3) 0.74198(17) 0.0297(5) Uani 1 1 d .
O2 O 1.1339(3) 0.6831(3) 0.5372(2) 0.0353(5) Uani 1 1 d .
O3 O 0.7603(4) 0.9076(3) 0.45187(18) 0.0350(5) Uani 1 1 d .
O4 O 0.5924(3) 0.3988(2) 0.55508(17) 0.0252(4) Uani 1 1 d .
O5 O 0.9729(3) 0.5641(4) 0.8251(2) 0.0366(6) Uani 1 1 d .
O6 O 1.1261(4) 1.0811(3) 0.7638(2) 0.0410(6) Uani 1 1 d .
P P 0.63580(9) 0.83081(8) 0.71006(5) 0.01666(12) Uani 1 1 d U
H19 H 0.513(4) 0.813(4) 0.644(3) 0.020 Uiso 1 1 d .
W W 0.857922(11) 0.748491(10) 0.646500(7) 0.01499(4) Uani 1 1 d U

loop_
_atom_site_aniso_label
_atom_site_aniso_U_11
_atom_site_aniso_U_22
_atom_site_aniso_U_33
_atom_site_aniso_U_23
_atom_site_aniso_U_13
_atom_site_aniso_U_12
C1 0.077(3) 0.0249(15) 0.0371(18) 0.0143(14) 0.0220(19) 0.0215(17)
C2 0.0150(11) 0.0185(11) 0.0173(11) 0.0025(9) 0.0075(9) 0.0059(9)
C3 0.0167(11) 0.0207(11) 0.0159(11) 0.0030(9) 0.0069(9) 0.0050(9)
C4 0.0207(12) 0.0256(12) 0.0183(12) 0.0080(10) 0.0094(10) 0.0098(10)
C5 0.0221(12) 0.0186(11) 0.0234(12) 0.0053(10) 0.0130(10) 0.0066(10)
C6 0.0183(11) 0.0172(11) 0.0216(12) 0.0029(9) 0.0110(10) 0.0037(9)
C7 0.0233(13) 0.0285(13) 0.0259(13) 0.0048(11) 0.0112(11) 0.0140(11)
C8 0.0316(15) 0.0240(13) 0.0240(14) -0.0032(11) 0.0009(11) 0.0057(12)
C9 0.0299(15) 0.0399(16) 0.0212(13) 0.0100(12) 0.0060(11) 0.0170(13)
C10 0.0360(16) 0.0194(12) 0.0400(17) 0.0102(12) 0.0192(14) 0.0103(12)
C11 0.0208(13) 0.0249(13) 0.0284(14) -0.0008(11) 0.0074(11) -0.0006(11)
C12 0.0190(12) 0.0232(12) 0.0262(13) 0.0012(11) 0.0097(10) 0.0056(10)
C13 0.0173(11) 0.0172(10) 0.0218(12) 0.0033(9) 0.0031(9) 0.0059(9)
C14 0.0136(11) 0.0294(14) 0.0252(13) 0.0063(11) 0.0071(10) 0.0068(10)
C15 0.0229(13) 0.0164(11) 0.0200(12) 0.0011(10) 0.0060(10) 0.0021(10)
C16 0.0235(13) 0.0250(12) 0.0206(13) -0.0001(10) 0.0065(10) -0.0005(10)
O1 0.0445(13) 0.0205(9) 0.0303(11) 0.0063(8) 0.0163(10) 0.0145(9)
O2 0.0268(11) 0.0405(13) 0.0421(14) 0.0015(11) 0.0177(10) 0.0112(10)
O3 0.0507(15) 0.0286(11) 0.0236(11) 0.0091(9) 0.0083(10) 0.0082(11)
O4 0.0229(10) 0.0186(9) 0.0308(11) 0.0013(8) 0.0021(8) 0.0040(8)
O5 0.0309(12) 0.0550(15) 0.0363(13) 0.0222(12) 0.0136(10) 0.0244(12)
O6 0.0410(14) 0.0305(12) 0.0337(13) -0.0063(10) 0.0055(11) -0.0099(11)
P 0.0192(3) 0.0163(3) 0.0170(3) 0.0048(2) 0.0067(2) 0.0072(2)
W 0.01370(6) 0.01496(6) 0.01569(6) 0.00174(4) 0.00582(4) 0.00244(4)

loop_
_atom_type_symbol
_atom_type_description
_atom_type_scat_dispersion_real
_atom_type_scat_dispersion_imag
_atom_type_scat_source
C C 0.0033 0.0016 'International Tables Vol C Tables 4.2.6.8 and 6.1.1.4'
H H 0.0000 0.0000 'International Tables Vol C Tables 4.2.6.8 and 6.1.1.4'
O O 0.0106 0.0060 'International Tables Vol C Tables 4.2.6.8 and 6.1.1.4'
P P 0.1023 0.0942 'International Tables Vol C Tables 4.2.6.8 and 6.1.1.4'
W W -0.8490 6.8722 'International Tables Vol C Tables 4.2.6.8 and 6.1.1.4'

loop_
_geom_angle_atom_site_label_1
_geom_angle_atom_site_label_2
_geom_angle_atom_site_label_3
_geom_angle
O1 C1 H1C 109.5
O1 C1 H1B 109.5
H1C C1 H1B 109.5
O1 C1 H1A 109.5
H1C C1 H1A 109.5
H1B C1 H1A 109.5
C6 C2 C3 103.6(2)
C6 C2 C7 114.1(2)
C3 C2 C7 113.9(2)
C6 C2 P 105.58(16)
C3 C2 P 108.51(17)
C7 C2 P 110.57(18)
C4 C3 C8 128.5(3)
C4 C3 C2 108.5(2)
C8 C3 C2 122.8(2)
C3 C4 C5 109.4(2)
C3 C4 C9 127.8(3)
C5 C4 C9 122.8(2)
C6 C5 C4 109.8(2)
C6 C5 C10 127.7(3)
C4 C5 C10 122.5(3)
C5 C6 C11 128.6(2)
C5 C6 C2 108.7(2)
C11 C6 C2 122.6(2)
C2 C7 H7A 109.5
C2 C7 H7B 109.5
H7A C7 H7B 109.5
C2 C7 H7C 109.5
H7A C7 H7C 109.5
H7B C7 H7C 109.5
C3 C8 H8A 109.5
C3 C8 H8B 109.5
H8A C8 H8B 109.5
C3 C8 H8C 109.5
H8A C8 H8C 109.5
H8B C8 H8C 109.5
C4 C9 H9A 109.5
C4 C9 H9B 109.5
H9A C9 H9B 109.5
C4 C9 H9C 109.5
H9A C9 H9C 109.5
H9B C9 H9C 109.5
C5 C10 H10A 109.5
C5 C10 H10B 109.5
H10A C10 H10B 109.5
C5 C10 H10C 109.5
H10A C10 H10C 109.5
H10B C10 H10C 109.5
C6 C11 H11C 109.5
C6 C11 H11B 109.5
H11C C11 H11B 109.5
C6 C11 H11A 109.5
H11C C11 H11A 109.5
H11B C11 H11A 109.5
O2 C12 W 177.1(3)
O4 C13 W 177.4(2)
O5 C14 W 173.8(3)
O3 C15 W 178.4(3)
O6 C16 W 177.8(3)
C1 O1 P 119.3(2)
O1 P C2 99.56(11)
O1 P W 116.16(9)
C2 P W 125.33(8)
O1 P H19 96.5(16)
C2 P H19 102.7(17)
W P H19 112.1(16)
C12 W C15 86.35(12)
C12 W C13 91.86(11)
C15 W C13 91.47(11)
C12 W C16 90.47(12)
C15 W C16 93.70(12)
C13 W C16 174.45(10)
C12 W C14 90.21(11)
C15 W C14 175.91(10)
C13 W C14 86.43(11)
C16 W C14 88.52(12)
C12 W P 171.23(9)
C15 W P 85.06(8)
C13 W P 90.13(8)
C16 W P 88.31(9)
C14 W P 98.44(8)

loop_
_geom_bond_atom_site_label_1
_geom_bond_atom_site_label_2
_geom_bond_distance
C1 O1 1.429(4)
C1 H1C 0.9800
C1 H1B 0.9800
C1 H1A 0.9800
C2 C6 1.511(3)
C2 C3 1.516(4)
C2 C7 1.529(3)
C2 P 1.849(3)
C3 C4 1.355(4)
C3 C8 1.494(4)
C4 C5 1.472(4)
C4 C9 1.495(4)
C5 C6 1.349(4)
C5 C10 1.503(4)
C6 C11 1.496(4)
C7 H7A 0.9800
C7 H7B 0.9800
C7 H7C 0.9800
C8 H8A 0.9800
C8 H8B 0.9800
C8 H8C 0.9800
C9 H9A 0.9800
C9 H9B 0.9800
C9 H9C 0.9800
C10 H10A 0.9800
C10 H10B 0.9800
C10 H10C 0.9800
C11 H11C 0.9800
C11 H11B 0.9800
C11 H11A 0.9800
C12 O2 1.135(4)
C12 W 2.019(3)
C13 O4 1.133(4)
C13 W 2.043(3)
C14 O5 1.137(4)
C14 W 2.053(3)
C15 O3 1.142(4)
C15 W 2.038(3)
C16 O6 1.134(4)
C16 W 2.044(3)
O1 P 1.628(2)
P W 2.4779(7)
P H19 1.22(4)

loop_
_geom_torsion_atom_site_label_1
_geom_torsion_atom_site_label_2
_geom_torsion_atom_site_label_3
_geom_torsion_atom_site_label_4
_geom_torsion
C6 C2 C3 C4 0.9(3)
C7 C2 C3 C4 125.4(2)
P C2 C3 C4 -111.0(2)
C6 C2 C3 C8 -175.7(2)
C7 C2 C3 C8 -51.2(3)
P C2 C3 C8 72.4(3)
C8 C3 C4 C5 176.0(3)
C2 C3 C4 C5 -0.3(3)
C8 C3 C4 C9 -1.7(5)
C2 C3 C4 C9 -178.0(2)
C3 C4 C5 C6 -0.5(3)
C9 C4 C5 C6 177.4(2)
C3 C4 C5 C10 -178.4(2)
C9 C4 C5 C10 -0.5(4)
C4 C5 C6 C11 -175.0(3)
C10 C5 C6 C11 2.8(4)
C4 C5 C6 C2 1.1(3)
C10 C5 C6 C2 178.8(2)
C3 C2 C6 C5 -1.2(3)
C7 C2 C6 C5 -125.5(2)
P C2 C6 C5 112.8(2)
C3 C2 C6 C11 175.2(2)
C7 C2 C6 C11 50.8(3)
P C2 C6 C11 -70.9(3)
C1 O1 P C2 -160.1(3)
C1 O1 P W 62.5(3)
C6 C2 P O1 176.83(18)
C3 C2 P O1 -72.66(19)
C7 C2 P O1 52.9(2)
C6 C2 P W -51.3(2)
C3 C2 P W 59.21(19)
C7 C2 P W -175.22(15)
O2 C12 W C15 19(5)
O2 C12 W C13 111(5)
O2 C12 W C16 -74(5)
O2 C12 W C14 -163(5)
O2 C12 W P 8(6)
O3 C15 W C12 14(9)
O3 C15 W C13 -77(9)
O3 C15 W C16 105(9)
O3 C15 W C14 -18(10)
O3 C15 W P -167(9)
O4 C13 W C12 74(6)
O4 C13 W C15 160(6)
O4 C13 W C16 -41(6)
O4 C13 W C14 -16(6)
O4 C13 W P -115(6)
O6 C16 W C12 -100(8)
O6 C16 W C15 174(8)
O6 C16 W C13 15(8)
O6 C16 W C14 -10(8)
O6 C16 W P 89(8)
O5 C14 W C12 -12(3)
O5 C14 W C15 20(3)
O5 C14 W C13 79(3)
O5 C14 W C16 -103(3)
O5 C14 W P 169(3)
O1 P W C12 -59.6(6)
C2 P W C12 175.3(6)
O1 P W C15 -71.34(13)
C2 P W C15 163.57(13)
O1 P W C13 -162.80(12)
C2 P W C13 72.10(13)
O1 P W C16 22.53(13)
C2 P W C16 -102.57(14)
O1 P W C14 110.78(13)
C2 P W C14 -14.31(14)
